data_4118868
loop_
_publ_author_name
'Daniel Best'
'Szymon Kujawa'
'Hon Wai Lam'

_publ_section_title
;
 Diastereo- and Enantioselective Pd(II)-Catalyzed Additions of
 2-Alkylazaarenes to N-Boc Imines and Nitroalkenes
;
_journal_name_full 'Journal of the American Chemical Society'
_journal_page_first 18193
_journal_page_last 18196
_journal_paper_doi 10.1021/ja3083494
_journal_volume 134
_journal_year 2012
_chemical_absolute_configuration ad
_chemical_formula_moiety 'C21 H19 N3 O4'
_chemical_formula_sum 'C21 H19 N3 O4'
_chemical_formula_weight 377.39
_chemical_name_systematic
;
 ?
;
_space_group_crystal_system monoclinic
_space_group_IT_number 4
_space_group_name_Hall 'P 2yb'
_space_group_name_H-M_alt 'P 1 21 1'
_symmetry_space_group_name_Hall 'P 2yb'
_symmetry_space_group_name_H-M 'P 1 21 1'
_atom_sites_solution_hydrogens geom
_atom_sites_solution_primary direct
_atom_sites_solution_secondary difmap
_audit_creation_method SHELXL-2012
_cell_angle_alpha 90
_cell_angle_beta 91.7156(8)
_cell_angle_gamma 90
_cell_formula_units_Z 4
_cell_length_a 5.94049(7)
_cell_length_b 31.6895(3)
_cell_length_c 10.02062(7)
_cell_measurement_reflns_used 47286
_cell_measurement_temperature 200(2)
_cell_measurement_theta_max 77.0066
_cell_measurement_theta_min 4.1818
_cell_volume 1885.55(3)
_computing_cell_refinement 'CrysAlisPro (Agilent Technologies, 2011)'
_computing_data_collection 'CrysAlisPro (Agilent Technologies, 2011)'
_computing_data_reduction 'CrysAlisPro (Agilent Technologies, 2011)'
_computing_molecular_graphics 'ORTEP3 for Windows (Farrugia, 1997)'
_computing_publication_material 'SHELXTL (Sheldrick, 2008) and local programs'
_computing_structure_refinement 'SHELXL-2012 (Sheldrick, 2012)'
_computing_structure_solution 'SHELXTL (Sheldrick, 2008)'
_diffrn_ambient_temperature 200(2)
_diffrn_detector_area_resol_mean 10.3147
_diffrn_measured_fraction_theta_full 0.999
_diffrn_measured_fraction_theta_max 0.992
_diffrn_measurement_device_type 'Agilent Technologies SuperNova'
_diffrn_measurement_method '\w and \p scans'
_diffrn_radiation_monochromator mirror
_diffrn_radiation_source 'SuperNova (Cu) x-ray Source'
_diffrn_radiation_type CuK\a
_diffrn_radiation_wavelength 1.54184
_diffrn_reflns_av_R_equivalents 0.0646
_diffrn_reflns_av_sigmaI/netI 0.0205
_diffrn_reflns_Laue_measured_fraction_full 0.999
_diffrn_reflns_Laue_measured_fraction_max 0.992
_diffrn_reflns_limit_h_max 7
_diffrn_reflns_limit_h_min -7
_diffrn_reflns_limit_k_max 39
_diffrn_reflns_limit_k_min -39
_diffrn_reflns_limit_l_max 12
_diffrn_reflns_limit_l_min -12
_diffrn_reflns_number 113692
_diffrn_reflns_point_group_measured_fraction_full 0.999
_diffrn_reflns_point_group_measured_fraction_max 0.990
_diffrn_reflns_theta_full 67.684
_diffrn_reflns_theta_max 77.214
_diffrn_reflns_theta_min 4.414
_exptl_absorpt_coefficient_mu 0.771
_exptl_absorpt_correction_T_max 1.00000
_exptl_absorpt_correction_T_min 0.70682
_exptl_absorpt_correction_type multi-scan
_exptl_absorpt_process_details
;
CrysAlisPro, Agilent Technologies,
Version 1.171.36.20 (release 27-06-2012 CrysAlis171 .NET)
(compiled Jul 11 2012,15:38:31)
empirical absorption correction using spherical harmonics,
 implemented in SCALE3 ABSPACK scaling algorithm.
;
_exptl_crystal_colour colourless
_exptl_crystal_density_diffrn 1.329
_exptl_crystal_description plate
_exptl_crystal_F_000 792
_exptl_crystal_size_max 0.321
_exptl_crystal_size_mid 0.087
_exptl_crystal_size_min 0.026
_refine_diff_density_max 0.351
_refine_diff_density_min -0.300
_refine_diff_density_rms 0.060
_refine_ls_abs_structure_details
;
 Flack x determined using 3398 quotients [(I+)-I(-)]/[(I+)+(I-)]
 (Parsons and Flack (2004), Acta Cryst. A60, s61).
;
_refine_ls_abs_structure_Flack 0.12(9)
_refine_ls_extinction_method none
_refine_ls_goodness_of_fit_ref 1.059
_refine_ls_hydrogen_treatment constr
_refine_ls_matrix_type full
_refine_ls_number_parameters 505
_refine_ls_number_reflns 7920
_refine_ls_number_restraints 1
_refine_ls_restrained_S_all 1.059
_refine_ls_R_factor_all 0.0589
_refine_ls_R_factor_gt 0.0574
_refine_ls_shift/su_max 0.000
_refine_ls_shift/su_mean 0.000
_refine_ls_structure_factor_coef Fsqd
_refine_ls_weighting_details
;
 w=1/[\s^2^(Fo^2^)+(0.0869P)^2^+1.4609P]
 where P=(Fo^2^+2Fc^2^)/3
;
_refine_ls_weighting_scheme calc
_refine_ls_wR_factor_gt 0.1690
_refine_ls_wR_factor_ref 0.1703
_reflns_Friedel_coverage 0.959
_reflns_Friedel_fraction_full 1.000
_reflns_Friedel_fraction_max 0.987
_reflns_number_gt 7623
_reflns_number_total 7920
_reflns_threshold_expression 'I > 2\s(I)'
_cod_data_source_file ja3083494_si_004.cif
_cod_data_source_block hl2028
_cod_database_code 4118868
_shelx_space_group_comment
;
The symmetry employed for this shelxl refinement is uniquely defined
by the following loop, which should always be used as a source of
symmetry information in preference to the above space-group names.
They are only intended as comments.
;
_shelx_estimated_absorpt_t_min 0.790
_shelx_estimated_absorpt_t_max 0.980
_shelxl_version_number 2012-4

loop_
_space_group_symop_operation_xyz
'x, y, z'
'-x, y+1/2, -z'

loop_
_atom_site_label
_atom_site_type_symbol
_atom_site_fract_x
_atom_site_fract_y
_atom_site_fract_z
_atom_site_U_iso_or_equiv
_atom_site_adp_type
_atom_site_occupancy
_atom_site_symmetry_multiplicity
_atom_site_calc_flag
_atom_site_refinement_flags
O1 O 0.2313(12) 0.54376(18) 0.1808(5) 0.095(2) Uani 1 1 d D
O2 O 0.5232(13) 0.50372(15) 0.1762(5) 0.098(2) Uani 1 1 d D
O3 O 0.1605(7) 0.56822(13) -0.3386(3) 0.0546(9) Uani 1 1 d D
O4 O 0.4538(8) 0.52853(13) -0.3518(4) 0.0571(10) Uani 1 1 d D
N1 N 0.4199(12) 0.53427(16) 0.2168(4) 0.0648(16) Uani 1 1 d D
N2 N 0.3804(6) 0.61980(11) 0.0110(3) 0.0341(7) Uani 1 1 d D
N3 N 0.3441(7) 0.55571(12) -0.2962(4) 0.0405(9) Uani 1 1 d D
C1 C 0.6483(7) 0.62697(13) 0.1956(4) 0.0325(8) Uani 1 1 d D
H1 H 0.8093 0.6198 0.2169 0.039 Uiso 1 1 calc RD
C2 C 0.5009(8) 0.60786(14) 0.3065(4) 0.0344(9) Uani 1 1 d D
H2 H 0.3400 0.6128 0.2788 0.041 Uiso 1 1 calc RD
C3 C 0.5311(10) 0.56034(15) 0.3238(4) 0.0459(11) Uani 1 1 d D
H3A H 0.6943 0.5539 0.3268 0.055 Uiso 1 1 calc RD
H3B H 0.4702 0.5520 0.4108 0.055 Uiso 1 1 calc RD
C4 C 0.5849(7) 0.60826(12) 0.0608(4) 0.0305(8) Uani 1 1 d D
C5 C 0.7221(7) 0.57988(14) -0.0048(4) 0.0347(9) Uani 1 1 d D
H5 H 0.8666 0.5729 0.0318 0.042 Uiso 1 1 calc RD
C6 C 0.6459(8) 0.56192(14) -0.1243(4) 0.0370(9) Uani 1 1 d D
H6 H 0.7349 0.5422 -0.1710 0.044 Uiso 1 1 calc RD
C7 C 0.4362(8) 0.57388(13) -0.1719(4) 0.0320(8) Uani 1 1 d D
C8 C 0.3089(8) 0.60281(14) -0.1040(4) 0.0355(9) Uani 1 1 d D
H8 H 0.1659 0.6108 -0.1405 0.043 Uiso 1 1 calc RD
C9 C 0.5401(8) 0.62954(14) 0.4398(4) 0.0345(9) Uani 1 1 d D
C10 C 0.7413(9) 0.62520(16) 0.5115(5) 0.0430(10) Uani 1 1 d D
H10 H 0.8567 0.6079 0.4775 0.052 Uiso 1 1 calc RD
C11 C 0.7772(10) 0.64592(18) 0.6331(5) 0.0512(13) Uani 1 1 d D
H11 H 0.9168 0.6428 0.6808 0.061 Uiso 1 1 calc RD
C12 C 0.6103(11) 0.67087(17) 0.6839(5) 0.0516(13) Uani 1 1 d D
H12 H 0.6349 0.6852 0.7664 0.062 Uiso 1 1 calc RD
C13 C 0.4078(10) 0.67501(16) 0.6149(5) 0.0492(12) Uani 1 1 d D
H13 H 0.2922 0.6920 0.6503 0.059 Uiso 1 1 calc RD
C14 C 0.3713(9) 0.65428(16) 0.4926(5) 0.0417(10) Uani 1 1 d D
H14 H 0.2308 0.6572 0.4456 0.050 Uiso 1 1 calc RD
C15 C 0.6253(8) 0.67524(13) 0.1941(4) 0.0352(9) Uani 1 1 d D
H15A H 0.4629 0.6822 0.1877 0.042 Uiso 1 1 calc RD
H15B H 0.6843 0.6862 0.2808 0.042 Uiso 1 1 calc RD
C16 C 0.7422(8) 0.69857(13) 0.0841(4) 0.0340(9) Uani 1 1 d D
C17 C 0.6433(8) 0.73452(14) 0.0299(5) 0.0376(9) Uani 1 1 d D
H17 H 0.5010 0.7435 0.0600 0.045 Uiso 1 1 calc RD
C18 C 0.7498(10) 0.75766(15) -0.0682(5) 0.0470(11) Uani 1 1 d D
H18 H 0.6798 0.7822 -0.1045 0.056 Uiso 1 1 calc RD
C19 C 0.9556(10) 0.74504(16) -0.1127(5) 0.0489(12) Uani 1 1 d D
H19 H 1.0281 0.7608 -0.1796 0.059 Uiso 1 1 calc RD
C20 C 1.0564(9) 0.70937(16) -0.0597(5) 0.0446(11) Uani 1 1 d D
H20 H 1.1987 0.7005 -0.0903 0.054 Uiso 1 1 calc RD
C21 C 0.9502(8) 0.68615(15) 0.0386(4) 0.0384(9) Uani 1 1 d D
H21 H 1.0210 0.6616 0.0748 0.046 Uiso 1 1 calc RD
O51 O 1.3533(6) 0.45916(12) 0.9422(4) 0.0492(8) Uani 1 1 d D
O52 O 1.0992(7) 0.50522(12) 0.8925(4) 0.0530(9) Uani 1 1 d D
O53 O 1.3004(8) 0.45874(16) 0.4114(4) 0.0682(12) Uani 1 1 d D
O54 O 0.9951(9) 0.49420(17) 0.3962(4) 0.0790(15) Uani 1 1 d D
N51 N 1.1669(7) 0.47419(12) 0.9538(4) 0.0380(8) Uani 1 1 d D
N52 N 1.1070(6) 0.39847(12) 0.7465(3) 0.0356(8) Uani 1 1 d D
N53 N 1.1151(9) 0.46824(15) 0.4505(4) 0.0496(10) Uani 1 1 d D
C51 C 0.8547(7) 0.38877(13) 0.9291(4) 0.0305(8) Uani 1 1 d D
H51 H 0.6953 0.3958 0.9497 0.037 Uiso 1 1 calc RD
C52 C 1.0113(7) 0.40640(13) 1.0440(4) 0.0306(8) Uani 1 1 d D
H52 H 1.1684 0.3971 1.0260 0.037 Uiso 1 1 calc RD
C53 C 1.0126(8) 0.45460(14) 1.0526(4) 0.0366(9) Uani 1 1 d D
H53A H 0.8578 0.4653 1.0358 0.044 Uiso 1 1 calc RD
H53B H 1.0613 0.4632 1.1440 0.044 Uiso 1 1 calc RD
C54 C 0.9098(7) 0.40923(12) 0.7965(4) 0.0293(8) Uani 1 1 d D
C55 C 0.7647(8) 0.43839(14) 0.7353(4) 0.0369(9) Uani 1 1 d D
H55 H 0.6232 0.4446 0.7724 0.044 Uiso 1 1 calc RD
C56 C 0.8306(8) 0.45818(15) 0.6188(4) 0.0409(10) Uani 1 1 d D
H56 H 0.7363 0.4782 0.5740 0.049 Uiso 1 1 calc RD
C57 C 1.0366(9) 0.44768(14) 0.5716(4) 0.0380(9) Uani 1 1 d D
C58 C 1.1690(8) 0.41769(15) 0.6349(4) 0.0377(9) Uani 1 1 d D
H58 H 1.3092 0.4104 0.5979 0.045 Uiso 1 1 calc RD
C59 C 0.9484(8) 0.38799(13) 1.1781(4) 0.0342(9) Uani 1 1 d D
C60 C 0.7442(9) 0.39759(16) 1.2362(5) 0.0434(10) Uani 1 1 d D
H60 H 0.6424 0.4165 1.1924 0.052 Uiso 1 1 calc RD
C61 C 0.6882(10) 0.37982(19) 1.3573(5) 0.0530(13) Uani 1 1 d D
H61 H 0.5490 0.3866 1.3964 0.064 Uiso 1 1 calc RD
C62 C 0.8380(11) 0.35196(18) 1.4212(5) 0.0560(15) Uani 1 1 d D
H62 H 0.8006 0.3395 1.5039 0.067 Uiso 1 1 calc RD
C63 C 1.0370(12) 0.34261(18) 1.3653(5) 0.0549(14) Uani 1 1 d D
H63 H 1.1380 0.3236 1.4092 0.066 Uiso 1 1 calc RD
C64 C 1.0954(9) 0.36057(16) 1.2442(5) 0.0427(10) Uani 1 1 d D
H64 H 1.2362 0.3540 1.2068 0.051 Uiso 1 1 calc RD
C65 C 0.8782(8) 0.34060(13) 0.9235(4) 0.0350(9) Uani 1 1 d D
H65A H 1.0397 0.3338 0.9150 0.042 Uiso 1 1 calc RD
H65B H 0.8306 0.3290 1.0099 0.042 Uiso 1 1 calc RD
C66 C 0.7484(7) 0.31818(13) 0.8136(4) 0.0332(8) Uani 1 1 d D
C67 C 0.5340(8) 0.33077(15) 0.7714(4) 0.0375(9) Uani 1 1 d D
H67 H 0.4676 0.3549 0.8103 0.045 Uiso 1 1 calc RD
C68 C 0.4148(9) 0.30830(16) 0.6723(5) 0.0458(11) Uani 1 1 d D
H68 H 0.2681 0.3172 0.6443 0.055 Uiso 1 1 calc RD
C69 C 0.5107(9) 0.27311(17) 0.6149(5) 0.0475(11) Uani 1 1 d D
H69 H 0.4305 0.2579 0.5471 0.057 Uiso 1 1 calc RD
C70 C 0.7213(10) 0.26034(15) 0.6564(5) 0.0463(11) Uani 1 1 d D
H70 H 0.7856 0.2360 0.6173 0.056 Uiso 1 1 calc RD
C71 C 0.8439(8) 0.28246(14) 0.7552(4) 0.0378(9) Uani 1 1 d D
H71 H 0.9905 0.2733 0.7825 0.045 Uiso 1 1 calc RD

loop_
_atom_site_aniso_label
_atom_site_aniso_U_11
_atom_site_aniso_U_22
_atom_site_aniso_U_33
_atom_site_aniso_U_23
_atom_site_aniso_U_13
_atom_site_aniso_U_12
O1 0.137(5) 0.086(3) 0.058(3) 0.028(3) -0.046(3) -0.063(4)
O2 0.193(7) 0.053(3) 0.051(3) -0.020(2) 0.034(3) -0.033(3)
O3 0.067(2) 0.062(2) 0.0345(17) -0.0049(16) -0.0180(16) 0.0078(18)
O4 0.074(3) 0.064(2) 0.0332(18) -0.0149(16) 0.0014(17) 0.0107(19)
N1 0.119(5) 0.051(3) 0.024(2) 0.0059(19) -0.007(3) -0.036(3)
N2 0.0389(19) 0.0395(19) 0.0240(16) -0.0015(14) 0.0007(14) 0.0042(14)
N3 0.056(2) 0.0404(19) 0.0247(17) 0.0006(14) -0.0012(16) -0.0003(17)
C1 0.036(2) 0.039(2) 0.0229(18) -0.0014(15) 0.0012(15) -0.0009(16)
C2 0.041(2) 0.045(2) 0.0173(17) -0.0010(15) -0.0005(15) -0.0047(17)
C3 0.069(3) 0.046(3) 0.0224(19) -0.0016(17) -0.004(2) -0.012(2)
C4 0.039(2) 0.0300(19) 0.0225(18) 0.0017(14) 0.0029(16) -0.0013(15)
C5 0.033(2) 0.041(2) 0.030(2) -0.0003(16) 0.0030(16) 0.0018(16)
C6 0.045(2) 0.040(2) 0.0270(19) -0.0023(16) 0.0054(17) 0.0045(18)
C7 0.043(2) 0.0340(19) 0.0189(16) 0.0013(14) 0.0035(15) -0.0022(16)
C8 0.041(2) 0.040(2) 0.0257(19) 0.0015(16) 0.0002(17) 0.0025(17)
C9 0.045(2) 0.037(2) 0.0213(18) -0.0003(15) 0.0002(16) -0.0042(17)
C10 0.046(3) 0.051(3) 0.032(2) -0.0027(19) -0.0060(18) 0.001(2)
C11 0.060(3) 0.062(3) 0.031(2) -0.001(2) -0.014(2) -0.009(2)
C12 0.075(4) 0.048(3) 0.033(2) -0.007(2) 0.004(2) -0.015(2)
C13 0.068(3) 0.046(3) 0.035(2) -0.0059(19) 0.014(2) 0.001(2)
C14 0.048(3) 0.047(2) 0.030(2) 0.0001(18) 0.0046(19) -0.0003(19)
C15 0.041(2) 0.039(2) 0.0266(19) -0.0032(16) 0.0066(16) -0.0003(17)
C16 0.044(2) 0.0316(19) 0.0265(19) -0.0054(15) 0.0016(16) -0.0037(17)
C17 0.042(2) 0.038(2) 0.033(2) -0.0053(17) -0.0010(17) -0.0012(17)
C18 0.068(3) 0.035(2) 0.038(2) 0.0021(19) -0.002(2) -0.005(2)
C19 0.069(3) 0.044(3) 0.035(2) -0.0017(19) 0.009(2) -0.016(2)
C20 0.047(3) 0.050(3) 0.037(2) -0.008(2) 0.012(2) -0.010(2)
C21 0.043(2) 0.038(2) 0.034(2) -0.0027(17) 0.0023(18) -0.0011(18)
O51 0.047(2) 0.060(2) 0.0417(18) -0.0095(16) 0.0168(15) -0.0093(16)
O52 0.066(2) 0.050(2) 0.0423(19) 0.0145(16) -0.0035(17) -0.0123(17)
O53 0.076(3) 0.086(3) 0.044(2) 0.013(2) 0.031(2) -0.001(2)
O54 0.097(4) 0.095(3) 0.046(2) 0.039(2) 0.018(2) 0.020(3)
N51 0.049(2) 0.0386(19) 0.0267(16) -0.0034(14) 0.0064(15) -0.0102(16)
N52 0.0392(19) 0.044(2) 0.0234(16) 0.0015(14) 0.0027(14) 0.0041(15)
N53 0.070(3) 0.054(2) 0.0259(17) 0.0059(17) 0.0085(19) -0.005(2)
C51 0.035(2) 0.036(2) 0.0206(17) 0.0019(15) 0.0022(15) 0.0009(15)
C52 0.035(2) 0.038(2) 0.0184(17) 0.0005(15) 0.0034(14) -0.0001(16)
C53 0.047(2) 0.039(2) 0.0246(19) -0.0003(16) 0.0104(17) -0.0045(18)
C54 0.037(2) 0.0299(19) 0.0208(17) -0.0001(14) 0.0021(15) -0.0011(15)
C55 0.042(2) 0.042(2) 0.026(2) 0.0045(17) 0.0040(17) 0.0068(18)
C56 0.053(3) 0.043(2) 0.027(2) 0.0075(17) 0.0002(18) 0.007(2)
C57 0.053(3) 0.041(2) 0.0201(18) 0.0010(16) 0.0030(17) -0.0044(18)
C58 0.039(2) 0.051(2) 0.0238(19) -0.0004(17) 0.0090(16) 0.0008(18)
C59 0.049(2) 0.035(2) 0.0191(17) -0.0004(15) -0.0024(16) -0.0046(17)
C60 0.052(3) 0.052(3) 0.027(2) 0.0037(18) 0.0047(19) -0.001(2)
C61 0.057(3) 0.072(4) 0.030(2) -0.001(2) 0.013(2) -0.014(3)
C62 0.088(4) 0.059(3) 0.021(2) 0.007(2) -0.004(2) -0.020(3)
C63 0.084(4) 0.051(3) 0.029(2) 0.010(2) -0.012(2) 0.000(3)
C64 0.054(3) 0.045(2) 0.029(2) 0.0002(18) -0.0045(19) 0.004(2)
C65 0.044(2) 0.036(2) 0.0245(19) 0.0035(15) -0.0048(16) -0.0007(17)
C66 0.041(2) 0.0319(19) 0.0268(19) 0.0042(15) 0.0039(16) -0.0027(16)
C67 0.042(2) 0.040(2) 0.031(2) 0.0035(17) -0.0006(18) -0.0004(17)
C68 0.050(3) 0.052(3) 0.035(2) 0.006(2) -0.005(2) -0.009(2)
C69 0.058(3) 0.050(3) 0.034(2) -0.0002(19) -0.003(2) -0.014(2)
C70 0.064(3) 0.035(2) 0.040(2) -0.0055(19) 0.003(2) -0.005(2)
C71 0.046(2) 0.034(2) 0.033(2) 0.0026(17) -0.0002(18) -0.0008(17)

loop_
_atom_type_symbol
_atom_type_description
_atom_type_scat_dispersion_real
_atom_type_scat_dispersion_imag
_atom_type_scat_source
C C 0.0181 0.0091 'International Tables Vol C Tables 4.2.6.8 and 6.1.1.4'
H H 0.0000 0.0000 'International Tables Vol C Tables 4.2.6.8 and 6.1.1.4'
N N 0.0311 0.0180 'International Tables Vol C Tables 4.2.6.8 and 6.1.1.4'
O O 0.0492 0.0322 'International Tables Vol C Tables 4.2.6.8 and 6.1.1.4'

loop_
_geom_angle_atom_site_label_1
_geom_angle_atom_site_label_2
_geom_angle_atom_site_label_3
_geom_angle
O1 N1 O2 124.7(6)
O1 N1 C3 117.7(6)
O2 N1 C3 117.5(7)
C4 N2 C8 118.1(4)
O3 N3 O4 123.4(4)
O3 N3 C7 118.3(4)
O4 N3 C7 118.3(4)
H1 C1 C2 108.3
H1 C1 C4 108.3
H1 C1 C15 108.3
C2 C1 C4 110.8(3)
C2 C1 C15 110.0(3)
C4 C1 C15 111.2(3)
C1 C2 H2 107.1
C1 C2 C3 113.5(4)
C1 C2 C9 112.2(3)
H2 C2 C3 107.1
H2 C2 C9 107.1
C3 C2 C9 109.4(3)
N1 C3 C2 114.6(4)
N1 C3 H3A 108.6
N1 C3 H3B 108.6
C2 C3 H3A 108.6
C2 C3 H3B 108.6
H3A C3 H3B 107.6
N2 C4 C1 114.9(4)
N2 C4 C5 122.2(4)
C1 C4 C5 122.8(4)
C4 C5 H5 120.3
C4 C5 C6 119.4(4)
H5 C5 C6 120.3
C5 C6 H6 121.5
C5 C6 C7 117.0(4)
H6 C6 C7 121.5
N3 C7 C6 119.9(4)
N3 C7 C8 119.0(4)
C6 C7 C8 121.1(4)
N2 C8 C7 122.1(4)
N2 C8 H8 119.0
C7 C8 H8 119.0
C2 C9 C10 121.4(4)
C2 C9 C14 119.9(4)
C10 C9 C14 118.7(4)
C9 C10 H10 119.5
C9 C10 C11 121.0(5)
H10 C10 C11 119.5
C10 C11 H11 120.0
C10 C11 C12 120.0(5)
H11 C11 C12 120.0
C11 C12 H12 120.1
C11 C12 C13 119.8(5)
H12 C12 C13 120.1
C12 C13 H13 119.8
C12 C13 C14 120.3(5)
H13 C13 C14 119.8
C9 C14 C13 120.2(5)
C9 C14 H14 119.9
C13 C14 H14 119.9
C1 C15 H15A 108.1
C1 C15 H15B 108.1
C1 C15 C16 116.8(3)
H15A C15 H15B 107.3
H15A C15 C16 108.1
H15B C15 C16 108.1
C15 C16 C17 119.3(4)
C15 C16 C21 122.2(4)
C17 C16 C21 118.4(4)
C16 C17 H17 119.6
C16 C17 C18 120.9(5)
H17 C17 C18 119.6
C17 C18 H18 119.9
C17 C18 C19 120.2(5)
H18 C18 C19 119.9
C18 C19 H19 120.2
C18 C19 C20 119.7(5)
H19 C19 C20 120.2
C19 C20 H20 119.9
C19 C20 C21 120.2(5)
H20 C20 C21 119.9
C16 C21 C20 120.6(5)
C16 C21 H21 119.7
C20 C21 H21 119.7
O51 N51 O52 123.8(4)
O51 N51 C53 118.5(4)
O52 N51 C53 117.7(4)
C54 N52 C58 117.8(4)
O53 N53 O54 123.4(5)
O53 N53 C57 118.0(4)
O54 N53 C57 118.5(5)
H51 C51 C52 108.4
H51 C51 C54 108.4
H51 C51 C65 108.4
C52 C51 C54 110.6(3)
C52 C51 C65 109.2(3)
C54 C51 C65 111.7(3)
C51 C52 H52 107.5
C51 C52 C53 113.6(3)
C51 C52 C59 110.9(3)
H52 C52 C53 107.5
H52 C52 C59 107.5
C53 C52 C59 109.5(3)
N51 C53 C52 112.1(3)
N51 C53 H53A 109.2
N51 C53 H53B 109.2
C52 C53 H53A 109.2
C52 C53 H53B 109.2
H53A C53 H53B 107.9
N52 C54 C51 115.7(3)
N52 C54 C55 123.0(4)
C51 C54 C55 121.3(4)
C54 C55 H55 120.6
C54 C55 C56 118.8(4)
H55 C55 C56 120.6
C55 C56 H56 121.4
C55 C56 C57 117.3(4)
H56 C56 C57 121.4
N53 C57 C56 119.3(4)
N53 C57 C58 119.8(4)
C56 C57 C58 121.0(4)
N52 C58 C57 122.2(4)
N52 C58 H58 118.9
C57 C58 H58 118.9
C52 C59 C60 121.6(4)
C52 C59 C64 119.6(4)
C60 C59 C64 118.7(4)
C59 C60 H60 119.6
C59 C60 C61 120.7(5)
H60 C60 C61 119.6
C60 C61 H61 120.3
C60 C61 C62 119.4(5)
H61 C61 C62 120.3
C61 C62 H62 120.0
C61 C62 C63 120.0(5)
H62 C62 C63 120.0
C62 C63 H63 119.6
C62 C63 C64 120.9(5)
H63 C63 C64 119.6
C59 C64 C63 120.1(5)
C59 C64 H64 119.9
C63 C64 H64 119.9
C51 C65 H65A 108.1
C51 C65 H65B 108.1
C51 C65 C66 116.8(3)
H65A C65 H65B 107.3
H65A C65 C66 108.1
H65B C65 C66 108.1
C65 C66 C67 122.2(4)
C65 C66 C71 118.8(4)
C67 C66 C71 118.9(4)
C66 C67 H67 119.6
C66 C67 C68 120.7(4)
H67 C67 C68 119.6
C67 C68 H68 120.0
C67 C68 C69 120.0(5)
H68 C68 C69 120.0
C68 C69 H69 120.1
C68 C69 C70 119.7(5)
H69 C69 C70 120.1
C69 C70 H70 119.4
C69 C70 C71 121.2(5)
H70 C70 C71 119.4
C66 C71 C70 119.4(4)
C66 C71 H71 120.3
C70 C71 H71 120.3

loop_
_geom_bond_atom_site_label_1
_geom_bond_atom_site_label_2
_geom_bond_distance
O1 N1 1.205(9)
O2 N1 1.223(9)
O3 N3 1.225(6)
O4 N3 1.224(6)
N1 C3 1.492(6)
N2 C4 1.350(5)
N2 C8 1.330(6)
N3 C7 1.463(5)
C1 H1 1.000
C1 C2 1.558(6)
C1 C4 1.512(5)
C1 C15 1.536(6)
C2 H2 1.000
C2 C3 1.526(7)
C2 C9 1.514(6)
C3 H3A 0.990
C3 H3B 0.990
C4 C5 1.392(6)
C5 H5 0.950
C5 C6 1.390(6)
C6 H6 0.950
C6 C7 1.374(6)
C7 C8 1.380(6)
C8 H8 0.950
C9 C10 1.383(6)
C9 C14 1.390(7)
C10 H10 0.950
C10 C11 1.395(7)
C11 H11 0.950
C11 C12 1.378(9)
C12 H12 0.950
C12 C13 1.376(9)
C13 H13 0.950
C13 C14 1.402(7)
C14 H14 0.950
C15 H15A 0.990
C15 H15B 0.990
C15 C16 1.514(6)
C16 C17 1.385(6)
C16 C21 1.386(7)
C17 H17 0.950
C17 C18 1.393(7)
C18 H18 0.950
C18 C19 1.373(8)
C19 H19 0.950
C19 C20 1.378(8)
C20 H20 0.950
C20 C21 1.396(7)
C21 H21 0.950
O51 N51 1.214(5)
O52 N51 1.221(5)
O53 N53 1.217(7)
O54 N53 1.208(6)
N51 C53 1.504(5)
N52 C54 1.332(5)
N52 C58 1.335(6)
N53 C57 1.466(6)
C51 H51 1.000
C51 C52 1.562(5)
C51 C54 1.523(5)
C51 C65 1.534(6)
C52 H52 1.000
C52 C53 1.530(6)
C52 C59 1.523(5)
C53 H53A 0.990
C53 H53B 0.990
C54 C55 1.393(6)
C55 H55 0.950
C55 C56 1.391(6)
C56 H56 0.950
C56 C57 1.366(7)
C57 C58 1.376(7)
C58 H58 0.950
C59 C60 1.395(7)
C59 C64 1.386(6)
C60 H60 0.950
C60 C61 1.387(7)
C61 H61 0.950
C61 C62 1.396(9)
C62 H62 0.950
C62 C63 1.356(9)
C63 H63 0.950
C63 C64 1.394(7)
C64 H64 0.950
C65 H65A 0.990
C65 H65B 0.990
C65 C66 1.504(6)
C66 C67 1.389(6)
C66 C71 1.402(6)
C67 H67 0.950
C67 C68 1.397(7)
C68 H68 0.950
C68 C69 1.385(8)
C69 H69 0.950
C69 C70 1.367(8)
C70 H70 0.950
C70 C71 1.400(6)
C71 H71 0.950

loop_
_geom_torsion_atom_site_label_1
_geom_torsion_atom_site_label_2
_geom_torsion_atom_site_label_3
_geom_torsion_atom_site_label_4
_geom_torsion
C4 C1 C2 C3 62.1(5)
C4 C1 C2 C9 -173.2(4)
C15 C1 C2 C3 -174.5(4)
C15 C1 C2 C9 -49.8(5)
O1 N1 C3 C2 -44.0(7)
O2 N1 C3 C2 139.1(5)
C1 C2 C3 N1 -74.9(6)
C9 C2 C3 N1 158.9(5)
C8 N2 C4 C1 -176.6(4)
C8 N2 C4 C5 0.8(6)
C2 C1 C4 N2 69.3(5)
C2 C1 C4 C5 -108.0(5)
C15 C1 C4 N2 -53.3(5)
C15 C1 C4 C5 129.3(4)
N2 C4 C5 C6 -1.4(6)
C1 C4 C5 C6 175.8(4)
C4 C5 C6 C7 0.6(6)
C5 C6 C7 N3 -179.1(4)
C5 C6 C7 C8 0.6(6)
O3 N3 C7 C6 -177.2(4)
O3 N3 C7 C8 3.0(6)
O4 N3 C7 C6 3.4(6)
O4 N3 C7 C8 -176.4(4)
C4 N2 C8 C7 0.5(6)
N3 C7 C8 N2 178.5(4)
C6 C7 C8 N2 -1.3(7)
C1 C2 C9 C10 -69.0(5)
C1 C2 C9 C14 111.3(5)
C3 C2 C9 C10 57.9(6)
C3 C2 C9 C14 -121.8(5)
C2 C9 C10 C11 178.8(5)
C14 C9 C10 C11 -1.4(7)
C9 C10 C11 C12 0.5(8)
C10 C11 C12 C13 0.5(8)
C11 C12 C13 C14 -0.6(8)
C2 C9 C14 C13 -178.9(4)
C10 C9 C14 C13 1.3(7)
C12 C13 C14 C9 -0.3(8)
C2 C1 C15 C16 -174.9(4)
C4 C1 C15 C16 -51.8(5)
C1 C15 C16 C17 145.2(4)
C1 C15 C16 C21 -37.4(6)
C15 C16 C17 C18 177.7(4)
C21 C16 C17 C18 0.1(6)
C16 C17 C18 C19 0.0(7)
C17 C18 C19 C20 0.0(7)
C18 C19 C20 C21 0.0(7)
C15 C16 C21 C20 -177.7(4)
C17 C16 C21 C20 -0.2(6)
C19 C20 C21 C16 0.2(7)
C54 C51 C52 C53 52.9(5)
C54 C51 C52 C59 176.7(4)
C65 C51 C52 C53 176.2(3)
C65 C51 C52 C59 -59.9(4)
O51 N51 C53 C52 -45.2(5)
O52 N51 C53 C52 136.9(4)
C51 C52 C53 N51 -81.4(4)
C59 C52 C53 N51 154.0(4)
C58 N52 C54 C51 -175.7(4)
C58 N52 C54 C55 2.0(6)
C52 C51 C54 N52 69.5(4)
C52 C51 C54 C55 -108.3(4)
C65 C51 C54 N52 -52.4(5)
C65 C51 C54 C55 129.8(4)
N52 C54 C55 C56 -1.9(7)
C51 C54 C55 C56 175.7(4)
C54 C55 C56 C57 -0.2(7)
C55 C56 C57 N53 -179.0(4)
C55 C56 C57 C58 2.1(7)
O53 N53 C57 C56 179.1(5)
O53 N53 C57 C58 -2.0(7)
O54 N53 C57 C56 0.4(7)
O54 N53 C57 C58 179.4(5)
C54 N52 C58 C57 0.0(7)
N53 C57 C58 N52 179.0(4)
C56 C57 C58 N52 -2.1(7)
C51 C52 C59 C60 -67.2(5)
C51 C52 C59 C64 112.0(4)
C53 C52 C59 C60 59.0(5)
C53 C52 C59 C64 -121.8(4)
C52 C59 C60 C61 178.7(4)
C64 C59 C60 C61 -0.5(7)
C59 C60 C61 C62 -0.2(8)
C60 C61 C62 C63 0.3(8)
C61 C62 C63 C64 0.2(8)
C52 C59 C64 C63 -178.2(4)
C60 C59 C64 C63 1.0(7)
C62 C63 C64 C59 -0.8(8)
C52 C51 C65 C66 -176.8(4)
C54 C51 C65 C66 -54.1(5)
C51 C65 C66 C67 -37.5(6)
C51 C65 C66 C71 144.9(4)
C65 C66 C67 C68 -177.7(4)
C71 C66 C67 C68 0.0(6)
C66 C67 C68 C69 -0.1(7)
C67 C68 C69 C70 0.5(8)
C68 C69 C70 C71 -0.7(8)
C69 C70 C71 C66 0.5(7)
C65 C66 C71 C70 177.6(4)
C67 C66 C71 C70 -0.2(6)
